data_7023232
loop_
_publ_author_name
'Sivaram, Haresh'
'Tan, Jackie'
'Huynh, Han Vinh'

_publ_section_title
;
 Cationic gold(I) heteroleptic complexes bearing a pyrazole-derived
 N-heterocyclic carbene: syntheses, characterizations, and cytotoxic
 activities.
;
_journal_issue 34
_journal_name_full 'Dalton transactions (Cambridge, England : 2003)'
_journal_page_first 12421
_journal_page_last 12428
_journal_paper_doi 10.1039/c3dt51071a
_journal_volume 42
_journal_year 2013
_chemical_formula_sum 'C33 H35 Au Cl3 F6 N4 P'
_chemical_formula_weight 935.94
_chemical_name_systematic
; 
 ? 
;
_space_group_IT_number 2
_symmetry_cell_setting triclinic
_symmetry_space_group_name_Hall '-P 1'
_symmetry_space_group_name_H-M 'P -1'
_atom_sites_solution_hydrogens geom
_atom_sites_solution_primary direct
_atom_sites_solution_secondary difmap
_audit_creation_method SHELXL-97
_cell_angle_alpha 87.324(2)
_cell_angle_beta 87.300(2)
_cell_angle_gamma 80.596(2)
_cell_formula_units_Z 2
_cell_length_a 8.5921(10)
_cell_length_b 11.9088(14)
_cell_length_c 17.348(2)
_cell_measurement_reflns_used 928
_cell_measurement_temperature 100(2)
_cell_measurement_theta_max 24.02
_cell_measurement_theta_min 2.73
_cell_volume 1747.9(4)
_computing_cell_refinement 'Bruker SMART'
_computing_data_collection 'Bruker SMART'
_computing_data_reduction 'Bruker SAINT'
_computing_molecular_graphics 'Bruker SHELXTL'
_computing_publication_material 'Bruker SHELXTL'
_computing_structure_refinement 'SHELXL-97 (Sheldrick, 1997)'
_computing_structure_solution 'SHELXS-97 (Sheldrick, 1990)'
_diffrn_ambient_temperature 100(2)
_diffrn_measured_fraction_theta_full 0.997
_diffrn_measured_fraction_theta_max 0.997
_diffrn_measurement_device_type 'CCD area detector'
_diffrn_measurement_method 'phi and omega scans'
_diffrn_radiation_monochromator graphite
_diffrn_radiation_source 'fine-focus sealed tube'
_diffrn_radiation_type MoK\a
_diffrn_radiation_wavelength 0.71073
_diffrn_reflns_av_R_equivalents 0.0533
_diffrn_reflns_av_unetI/netI 0.0616
_diffrn_reflns_limit_h_max 11
_diffrn_reflns_limit_h_min -11
_diffrn_reflns_limit_k_max 15
_diffrn_reflns_limit_k_min -15
_diffrn_reflns_limit_l_max 22
_diffrn_reflns_limit_l_min -22
_diffrn_reflns_number 23040
_diffrn_reflns_theta_full 27.50
_diffrn_reflns_theta_max 27.50
_diffrn_reflns_theta_min 1.18
_exptl_absorpt_coefficient_mu 4.546
_exptl_absorpt_correction_T_max 0.8391
_exptl_absorpt_correction_T_min 0.5895
_exptl_absorpt_correction_type multi-scan
_exptl_absorpt_process_details 'Sadabs, (Sheldrick 2008)'
_exptl_crystal_colour Colourless
_exptl_crystal_density_diffrn 1.778
_exptl_crystal_density_meas ?
_exptl_crystal_density_method 'not measured'
_exptl_crystal_description Block
_exptl_crystal_F_000 920
_exptl_crystal_size_max 0.13
_exptl_crystal_size_mid 0.11
_exptl_crystal_size_min 0.04
_refine_diff_density_max 1.687
_refine_diff_density_min -2.077
_refine_diff_density_rms 0.212
_refine_ls_extinction_method none
_refine_ls_goodness_of_fit_ref 1.132
_refine_ls_hydrogen_treatment constr
_refine_ls_matrix_type full
_refine_ls_number_parameters 452
_refine_ls_number_reflns 8012
_refine_ls_number_restraints 38
_refine_ls_restrained_S_all 1.129
_refine_ls_R_factor_all 0.0469
_refine_ls_R_factor_gt 0.0400
_refine_ls_shift/su_max 0.001
_refine_ls_shift/su_mean 0.000
_refine_ls_structure_factor_coef Fsqd
_refine_ls_weighting_details 'calc w=1/[\s^2^(Fo^2^)+(0.0489P)^2^+0.8728P] where P=(Fo^2^+2Fc^2^)/3'
_refine_ls_weighting_scheme calc
_refine_ls_wR_factor_gt 0.0890
_refine_ls_wR_factor_ref 0.1057
_reflns_number_gt 7231
_reflns_number_total 8012
_reflns_threshold_expression >2sigma(I)
_cod_data_source_file c3dt51071a.txt
_cod_data_source_block Complex(5)
_cod_depositor_comments
;
The following automatic conversions were performed:

'_symmetry_cell_setting' value 'Triclinic' changed to 'triclinic'
according to /home/saulius/struct/CIF-dictionaries/cif_core.dic
dictionary named 'cif_core.dic' version 2.4.2 from
2011-04-26.

'_exptl_absorpt_correction_type' value 'Multi-scan'
changed to 'multi-scan' according to
/home/saulius/struct/CIF-dictionaries/cif_core.dic dictionary named
'cif_core.dic' version 2.4.2 from 2011-04-26.

Automatic conversion script
Id: cif_fix_values 1891 2012-01-12 08:04:46Z andrius 

The following automatic conversions were performed:

'_exptl_crystal_density_meas' value 'Not Measured' was changed to '?'
- the value is perceived as not measured.

Automatic conversion script
Id: cif_fix_values 3008 2015-01-20 13:52:24Z robertas 
;
_cod_original_sg_symbol_H-M P-1
_cod_database_code 7023232

loop_
_symmetry_equiv_pos_as_xyz
'x, y, z'
'-x, -y, -z'

loop_
_atom_site_label
_atom_site_type_symbol
_atom_site_fract_x
_atom_site_fract_y
_atom_site_fract_z
_atom_site_U_iso_or_equiv
_atom_site_adp_type
_atom_site_occupancy
_atom_site_symmetry_multiplicity
_atom_site_calc_flag
_atom_site_refinement_flags
_atom_site_disorder_assembly
_atom_site_disorder_group
Au1 Au 0.57464(2) 0.650541(18) 0.704669(11) 0.01544(7) Uani 1 1 d . . .
N1 N 0.4848(5) 0.7236(4) 0.8692(3) 0.0157(9) Uani 1 1 d . . .
N2 N 0.4176(5) 0.5599(4) 0.8484(2) 0.0144(9) Uani 1 1 d . . .
N3 N 0.7053(6) 0.7418(4) 0.5543(3) 0.0247(11) Uani 1 1 d . . .
N4 N 0.7722(7) 0.7095(4) 0.4837(3) 0.0273(12) Uani 1 1 d . . .
C1 C 0.4875(6) 0.6449(5) 0.8145(3) 0.0168(11) Uani 1 1 d . . .
C2 C 0.4099(6) 0.6878(5) 0.9377(3) 0.0155(10) Uani 1 1 d . . .
C3 C 0.3792(6) 0.7388(5) 1.0085(3) 0.0173(11) Uani 1 1 d . . .
H3 H 0.4102 0.8096 1.0182 0.021 Uiso 1 1 calc R . .
C4 C 0.3001(6) 0.6793(5) 1.0642(3) 0.0190(11) Uani 1 1 d . . .
H4 H 0.2746 0.7109 1.1134 0.023 Uiso 1 1 calc R . .
C5 C 0.2566(6) 0.5735(5) 1.0500(3) 0.0187(11) Uani 1 1 d . . .
H5 H 0.2032 0.5352 1.0897 0.022 Uiso 1 1 calc R . .
C6 C 0.2905(6) 0.5243(5) 0.9791(3) 0.0163(11) Uani 1 1 d . . .
H6 H 0.2619 0.4528 0.9692 0.020 Uiso 1 1 calc R . .
C7 C 0.3679(6) 0.5843(5) 0.9235(3) 0.0150(10) Uani 1 1 d . . .
C8 C 0.5489(7) 0.8303(5) 0.8583(3) 0.0185(11) Uani 1 1 d . . .
H8A H 0.4623 0.8955 0.8648 0.022 Uiso 1 1 calc R . .
H8B H 0.5946 0.8359 0.8050 0.022 Uiso 1 1 calc R . .
C9 C 0.6741(6) 0.8374(5) 0.9149(3) 0.0185(11) Uani 1 1 d . . .
C10 C 0.6809(7) 0.9401(5) 0.9476(3) 0.0230(12) Uani 1 1 d . . .
H10 H 0.6078 1.0057 0.9332 0.028 Uiso 1 1 calc R . .
C11 C 0.7936(7) 0.9486(5) 1.0014(4) 0.0279(14) Uani 1 1 d . . .
H11 H 0.7975 1.0197 1.0233 0.033 Uiso 1 1 calc R . .
C12 C 0.8988(7) 0.8540(5) 1.0229(4) 0.0266(13) Uani 1 1 d . . .
H12 H 0.9739 0.8589 1.0605 0.032 Uiso 1 1 calc R . .
C13 C 0.8951(7) 0.7508(5) 0.9892(4) 0.0274(14) Uani 1 1 d . . .
H13 H 0.9693 0.6856 1.0029 0.033 Uiso 1 1 calc R . .
C14 C 0.7829(7) 0.7432(5) 0.9356(4) 0.0229(12) Uani 1 1 d . . .
H14 H 0.7808 0.6724 0.9128 0.027 Uiso 1 1 calc R . .
C15 C 0.3971(6) 0.4559(4) 0.8110(3) 0.0153(10) Uani 1 1 d . . .
H15A H 0.4400 0.3890 0.8440 0.018 Uiso 1 1 calc R . .
H15B H 0.4584 0.4513 0.7612 0.018 Uiso 1 1 calc R . .
C16 C 0.2257(6) 0.4510(5) 0.7964(3) 0.0147(10) Uani 1 1 d . . .
C17 C 0.1772(7) 0.3464(5) 0.7930(3) 0.0186(11) Uani 1 1 d . . .
H17 H 0.2493 0.2785 0.8032 0.022 Uiso 1 1 calc R . .
C18 C 0.0234(7) 0.3402(5) 0.7746(3) 0.0223(12) Uani 1 1 d . . .
H18 H -0.0091 0.2680 0.7720 0.027 Uiso 1 1 calc R . .
C19 C -0.0824(7) 0.4382(5) 0.7601(3) 0.0226(12) Uani 1 1 d . . .
H19 H -0.1873 0.4337 0.7471 0.027 Uiso 1 1 calc R . .
C20 C -0.0342(7) 0.5444(5) 0.7647(3) 0.0214(12) Uani 1 1 d . . .
H20 H -0.1066 0.6124 0.7554 0.026 Uiso 1 1 calc R . .
C21 C 0.1198(6) 0.5496(5) 0.7830(3) 0.0184(11) Uani 1 1 d . . .
H21 H 0.1527 0.6216 0.7862 0.022 Uiso 1 1 calc R . .
C22 C 0.6653(6) 0.6496(5) 0.5954(3) 0.0188(11) Uani 1 1 d . . .
C23 C 0.7034(9) 0.8587(6) 0.5813(4) 0.0376(17) Uani 1 1 d . . .
H23A H 0.5989 0.8860 0.6062 0.045 Uiso 1 1 calc R . .
H23B H 0.7838 0.8560 0.6207 0.045 Uiso 1 1 calc R . .
C24 C 0.7353(9) 0.9404(6) 0.5182(5) 0.0417(18) Uani 1 1 d . . .
H24A H 0.7641 1.0086 0.5409 0.050 Uiso 1 1 calc R . .
H24B H 0.6373 0.9651 0.4899 0.050 Uiso 1 1 calc R . .
C25 C 0.8659(10) 0.8927(6) 0.4614(5) 0.0460(19) Uani 1 1 d . . .
H25A H 0.8817 0.9517 0.4210 0.055 Uiso 1 1 calc R . .
H25B H 0.9658 0.8710 0.4886 0.055 Uiso 1 1 calc R . .
C26 C 0.8240(8) 0.7895(5) 0.4244(4) 0.0305(14) Uani 1 1 d . . .
H26A H 0.7385 0.8141 0.3881 0.037 Uiso 1 1 calc R . .
H26B H 0.9172 0.7509 0.3948 0.037 Uiso 1 1 calc R . .
C27 C 0.7053(6) 0.5577(5) 0.5469(3) 0.0171(11) Uani 1 1 d . A .
C28 C 0.6911(8) 0.4354(5) 0.5614(4) 0.0296(14) Uani 1 1 d . . .
H28A H 0.7337 0.4086 0.6122 0.036 Uiso 0.496(17) 1 calc PR A 2
H28B H 0.5784 0.4265 0.5624 0.036 Uiso 0.496(17) 1 calc PR A 2
H28C H 0.5856 0.4306 0.5823 0.036 Uiso 0.504(17) 1 d PR A 1
H28D H 0.7654 0.4026 0.5999 0.036 Uiso 0.504(17) 1 d PR A 1
C31 C 0.8239(9) 0.5286(6) 0.4110(4) 0.0336(15) Uani 1 1 d . . .
H31A H 0.9405 0.5183 0.4052 0.040 Uiso 0.504(17) 1 calc PR A 2
H31B H 0.7799 0.5691 0.3638 0.040 Uiso 0.504(17) 1 calc PR A 2
H31C H 0.9207 0.5503 0.3886 0.040 Uiso 0.496(17) 1 d PR A 1
H31D H 0.7445 0.5423 0.3722 0.040 Uiso 0.496(17) 1 d PR A 1
C32 C 0.7704(7) 0.5973(5) 0.4787(3) 0.0184(11) Uani 1 1 d . A .
C29A C 0.779(2) 0.3659(17) 0.5002(12) 0.029(3) Uani 0.496(17) 1 d PU A 2
H29A H 0.7396 0.2922 0.5012 0.035 Uiso 0.496(17) 1 calc PR A 2
H29B H 0.8913 0.3494 0.5136 0.035 Uiso 0.496(17) 1 calc PR A 2
C30A C 0.772(2) 0.4139(12) 0.4199(9) 0.030(3) Uani 0.496(17) 1 d PU A 2
H30A H 0.6620 0.4211 0.4029 0.036 Uiso 0.496(17) 1 calc PR A 2
H30B H 0.8397 0.3604 0.3857 0.036 Uiso 0.496(17) 1 calc PR A 2
C29 C 0.719(2) 0.3662(17) 0.4909(11) 0.028(3) Uani 0.504(17) 1 d PU A 1
H29C H 0.6206 0.3762 0.4620 0.033 Uiso 0.504(17) 1 calc PR A 1
H29D H 0.7457 0.2846 0.5067 0.033 Uiso 0.504(17) 1 calc PR A 1
C30 C 0.856(2) 0.4011(12) 0.4364(9) 0.031(3) Uani 0.504(17) 1 d PU A 1
H30C H 0.9561 0.3849 0.4638 0.037 Uiso 0.504(17) 1 calc PR A 1
H30D H 0.8680 0.3545 0.3901 0.037 Uiso 0.504(17) 1 calc PR A 1
P1 P 0.67072(18) 0.13820(14) 0.72502(10) 0.0246(3) Uani 1 1 d . . .
F1 F 0.8137(5) 0.1346(4) 0.6618(2) 0.0396(10) Uani 1 1 d . . .
F2 F 0.5494(5) 0.1434(4) 0.6582(3) 0.0545(12) Uani 1 1 d . . .
F3 F 0.5303(5) 0.1414(4) 0.7890(3) 0.0447(11) Uani 1 1 d . . .
F4 F 0.7952(4) 0.1312(3) 0.7922(2) 0.0326(9) Uani 1 1 d . . .
F5 F 0.6949(5) 0.0019(3) 0.7276(3) 0.0463(11) Uani 1 1 d . . .
F6 F 0.6511(5) 0.2739(3) 0.7240(3) 0.0450(11) Uani 1 1 d . . .
C1S C 0.9011(7) 0.0563(5) 0.2501(4) 0.0261(13) Uani 1 1 d . . .
H1S H 1.0038 0.0071 0.2618 0.031 Uiso 1 1 calc R . .
Cl1 Cl 0.7549(2) -0.02959(15) 0.24717(11) 0.0383(4) Uani 1 1 d . . .
Cl2 Cl 0.9220(2) 0.13008(14) 0.16152(10) 0.0350(4) Uani 1 1 d . . .
Cl3 Cl 0.8506(3) 0.15520(15) 0.32403(11) 0.0563(6) Uani 1 1 d . . .

loop_
_atom_site_aniso_label
_atom_site_aniso_U_11
_atom_site_aniso_U_22
_atom_site_aniso_U_33
_atom_site_aniso_U_23
_atom_site_aniso_U_13
_atom_site_aniso_U_12
Au1 0.01451(11) 0.02101(12) 0.01179(11) -0.00266(7) 0.00018(7) -0.00549(8)
N1 0.018(2) 0.013(2) 0.017(2) -0.0004(17) -0.0043(18) -0.0054(18)
N2 0.015(2) 0.015(2) 0.014(2) -0.0038(17) -0.0002(17) -0.0047(18)
N3 0.029(3) 0.028(3) 0.017(2) -0.002(2) -0.002(2) -0.004(2)
N4 0.046(3) 0.022(3) 0.015(2) -0.002(2) 0.003(2) -0.007(2)
C1 0.019(3) 0.017(3) 0.015(3) -0.003(2) -0.002(2) -0.002(2)
C2 0.013(2) 0.017(3) 0.017(3) 0.001(2) -0.003(2) -0.002(2)
C3 0.017(3) 0.017(3) 0.018(3) -0.006(2) -0.002(2) -0.002(2)
C4 0.021(3) 0.018(3) 0.018(3) -0.009(2) 0.000(2) 0.001(2)
C5 0.017(3) 0.024(3) 0.015(3) 0.002(2) -0.001(2) -0.004(2)
C6 0.013(2) 0.015(3) 0.021(3) -0.005(2) 0.001(2) -0.002(2)
C7 0.010(2) 0.019(3) 0.016(3) -0.002(2) -0.0018(19) -0.001(2)
C8 0.020(3) 0.018(3) 0.019(3) 0.002(2) -0.004(2) -0.008(2)
C9 0.015(3) 0.020(3) 0.021(3) 0.002(2) 0.004(2) -0.007(2)
C10 0.020(3) 0.022(3) 0.028(3) -0.005(2) -0.004(2) -0.005(2)
C11 0.028(3) 0.022(3) 0.035(4) -0.011(3) -0.007(3) -0.007(3)
C12 0.023(3) 0.035(4) 0.025(3) 0.000(3) -0.007(2) -0.014(3)
C13 0.018(3) 0.025(3) 0.039(4) 0.006(3) -0.007(3) -0.006(2)
C14 0.025(3) 0.013(3) 0.033(3) 0.000(2) -0.006(2) -0.008(2)
C15 0.014(2) 0.016(3) 0.017(3) -0.006(2) 0.000(2) -0.002(2)
C16 0.019(3) 0.017(3) 0.010(2) -0.0017(19) -0.0004(19) -0.005(2)
C17 0.022(3) 0.017(3) 0.018(3) 0.000(2) -0.002(2) -0.006(2)
C18 0.026(3) 0.023(3) 0.022(3) -0.003(2) 0.001(2) -0.015(2)
C19 0.019(3) 0.036(3) 0.015(3) -0.007(2) 0.000(2) -0.010(3)
C20 0.018(3) 0.028(3) 0.017(3) -0.003(2) -0.003(2) -0.001(2)
C21 0.020(3) 0.020(3) 0.015(3) -0.002(2) -0.001(2) -0.003(2)
C22 0.017(3) 0.026(3) 0.015(3) -0.002(2) 0.001(2) -0.006(2)
C23 0.054(5) 0.028(4) 0.029(3) -0.007(3) 0.009(3) -0.003(3)
C24 0.049(4) 0.023(3) 0.052(5) -0.003(3) 0.012(4) -0.007(3)
C25 0.058(5) 0.036(4) 0.047(5) -0.001(3) 0.005(4) -0.019(4)
C26 0.042(4) 0.030(3) 0.020(3) 0.008(3) -0.002(3) -0.008(3)
C27 0.018(3) 0.024(3) 0.011(2) 0.001(2) -0.002(2) -0.007(2)
C28 0.036(4) 0.028(3) 0.027(3) -0.002(3) 0.004(3) -0.011(3)
C31 0.052(4) 0.028(3) 0.020(3) -0.009(3) 0.006(3) -0.006(3)
C32 0.026(3) 0.016(3) 0.015(3) -0.002(2) 0.000(2) -0.007(2)
C29A 0.027(7) 0.022(4) 0.042(6) -0.012(4) 0.007(6) -0.013(6)
C30A 0.029(7) 0.026(5) 0.036(6) -0.018(4) 0.010(5) -0.012(6)
C29 0.026(7) 0.024(5) 0.036(6) -0.013(4) 0.004(6) -0.012(6)
C30 0.031(7) 0.027(5) 0.037(6) -0.015(4) 0.007(5) -0.011(6)
P1 0.0211(8) 0.0213(8) 0.0326(9) -0.0068(6) 0.0023(6) -0.0063(6)
F1 0.035(2) 0.045(2) 0.037(2) -0.0088(19) 0.0130(18) -0.0059(19)
F2 0.037(2) 0.079(4) 0.049(3) 0.001(2) -0.017(2) -0.011(2)
F3 0.030(2) 0.056(3) 0.050(3) 0.001(2) 0.0121(19) -0.016(2)
F4 0.029(2) 0.036(2) 0.035(2) -0.0110(17) -0.0013(16) -0.0086(17)
F5 0.064(3) 0.021(2) 0.057(3) -0.0123(19) -0.007(2) -0.013(2)
F6 0.055(3) 0.0199(19) 0.057(3) -0.0006(18) 0.012(2) -0.0006(19)
C1S 0.026(3) 0.018(3) 0.033(3) -0.008(2) -0.003(3) 0.002(2)
Cl1 0.0398(9) 0.0321(9) 0.0473(10) 0.0130(7) -0.0168(8) -0.0188(7)
Cl2 0.0412(9) 0.0338(9) 0.0319(8) -0.0010(7) 0.0077(7) -0.0140(7)
Cl3 0.1147(19) 0.0229(9) 0.0311(9) -0.0066(7) 0.0008(10) -0.0104(10)

loop_
_atom_type_symbol
_atom_type_description
_atom_type_scat_dispersion_real
_atom_type_scat_dispersion_imag
_atom_type_scat_source
C C 0.0033 0.0016 'International Tables Vol C Tables 4.2.6.8 and 6.1.1.4'
H H 0.0000 0.0000 'International Tables Vol C Tables 4.2.6.8 and 6.1.1.4'
N N 0.0061 0.0033 'International Tables Vol C Tables 4.2.6.8 and 6.1.1.4'
F F 0.0171 0.0103 'International Tables Vol C Tables 4.2.6.8 and 6.1.1.4'
P P 0.1023 0.0942 'International Tables Vol C Tables 4.2.6.8 and 6.1.1.4'
Au Au -2.0133 8.8022 'International Tables Vol C Tables 4.2.6.8 and 6.1.1.4'
Cl Cl 0.1484 0.1585 'International Tables Vol C Tables 4.2.6.8 and 6.1.1.4'

loop_
_geom_angle_atom_site_label_1
_geom_angle_atom_site_label_2
_geom_angle_atom_site_label_3
_geom_angle
C22 Au1 C1 177.7(2)
C1 N1 C2 109.8(4)
C1 N1 C8 125.2(5)
C2 N1 C8 124.9(4)
C1 N2 C7 110.8(4)
C1 N2 C15 125.0(4)
C7 N2 C15 124.1(4)
C22 N3 N4 110.0(5)
C22 N3 C23 128.1(5)
N4 N3 C23 121.3(5)
C32 N4 N3 107.8(5)
C32 N4 C26 128.4(5)
N3 N4 C26 123.7(5)
N2 C1 N1 106.1(4)
N2 C1 Au1 125.8(4)
N1 C1 Au1 128.1(4)
C7 C2 C3 122.7(5)
C7 C2 N1 106.3(5)
C3 C2 N1 131.0(5)
C4 C3 C2 115.6(5)
C3 C4 C5 121.9(5)
C6 C5 C4 121.1(5)
C7 C6 C5 116.8(5)
C2 C7 N2 106.9(5)
C2 C7 C6 121.8(5)
N2 C7 C6 131.3(5)
N1 C8 C9 111.8(4)
C10 C9 C14 118.8(5)
C10 C9 C8 119.6(5)
C14 C9 C8 121.6(5)
C9 C10 C11 120.8(6)
C12 C11 C10 119.9(6)
C11 C12 C13 119.7(6)
C14 C13 C12 120.0(6)
C9 C14 C13 120.7(6)
N2 C15 C16 112.7(4)
C21 C16 C17 119.8(5)
C21 C16 C15 120.7(5)
C17 C16 C15 119.4(5)
C16 C17 C18 120.2(5)
C19 C18 C17 120.4(5)
C18 C19 C20 119.5(5)
C21 C20 C19 119.6(5)
C16 C21 C20 120.5(5)
N3 C22 C27 105.7(5)
N3 C22 Au1 125.4(4)
C27 C22 Au1 128.9(4)
C24 C23 N3 112.9(6)
C23 C24 C25 113.7(6)
C26 C25 C24 110.2(6)
N4 C26 C25 110.6(5)
C32 C27 C22 108.1(5)
C32 C27 C28 122.1(5)
C22 C27 C28 129.8(5)
C29A C28 C27 110.2(9)
C29A C28 C29 21.2(7)
C27 C28 C29 114.1(9)
C32 C31 C30A 110.7(7)
C32 C31 C30 109.5(7)
C30A C31 C30 29.6(7)
N4 C32 C27 108.4(5)
N4 C32 C31 126.0(5)
C27 C32 C31 125.6(5)
C28 C29A C30A 117.7(16)
C29A C30A C31 113.1(13)
C28 C29 C30 112.1(13)
C31 C30 C29 112.1(13)
F2 P1 F6 91.3(3)
F2 P1 F3 90.7(2)
F6 P1 F3 90.0(2)
F2 P1 F5 90.4(3)
F6 P1 F5 178.3(3)
F3 P1 F5 90.4(2)
F2 P1 F1 90.2(2)
F6 P1 F1 90.2(2)
F3 P1 F1 179.1(3)
F5 P1 F1 89.5(2)
F2 P1 F4 179.1(3)
F6 P1 F4 89.4(2)
F3 P1 F4 89.8(2)
F5 P1 F4 88.9(2)
F1 P1 F4 89.3(2)
Cl1 C1S Cl2 110.9(3)
Cl1 C1S Cl3 109.5(4)
Cl2 C1S Cl3 109.4(3)

loop_
_geom_bond_atom_site_label_1
_geom_bond_atom_site_label_2
_geom_bond_distance
Au1 C22 2.015(5)
Au1 C1 2.017(5)
N1 C1 1.361(7)
N1 C2 1.406(7)
N1 C8 1.467(7)
N2 C1 1.356(7)
N2 C7 1.382(7)
N2 C15 1.464(6)
N3 C22 1.365(7)
N3 N4 1.372(7)
N3 C23 1.486(8)
N4 C32 1.347(7)
N4 C26 1.472(8)
C2 C7 1.375(7)
C2 C3 1.391(7)
C3 C4 1.389(8)
C4 C5 1.406(8)
C5 C6 1.384(7)
C6 C7 1.384(7)
C8 C9 1.504(8)
C9 C10 1.383(8)
C9 C14 1.383(8)
C10 C11 1.395(8)
C11 C12 1.373(9)
C12 C13 1.390(9)
C13 C14 1.387(8)
C15 C16 1.517(7)
C16 C21 1.380(8)
C16 C17 1.381(7)
C17 C18 1.389(8)
C18 C19 1.378(9)
C19 C20 1.400(8)
C20 C21 1.387(8)
C22 C27 1.400(8)
C23 C24 1.476(10)
C24 C25 1.514(10)
C25 C26 1.513(10)
C27 C32 1.382(7)
C27 C28 1.490(8)
C28 C29A 1.48(2)
C28 C29 1.495(19)
C31 C32 1.475(8)
C31 C30A 1.504(15)
C31 C30 1.545(16)
C29A C30A 1.48(3)
C29 C30 1.57(3)
P1 F2 1.587(5)
P1 F6 1.597(4)
P1 F3 1.597(4)
P1 F5 1.601(4)
P1 F1 1.604(4)
P1 F4 1.608(4)
C1S Cl1 1.749(6)
C1S Cl2 1.751(7)
C1S Cl3 1.772(6)
